data_4331487
loop_
_publ_author_name
'Palchik, Oleg'
'Marking, Gregory M.'
'Kanatzidis, Mercouri G.'

_publ_section_title
;
 Exploratory Synthesis in Molten Salts:&#x00A0; Role of Flux Basicity in
 the Stabilization of the Complex Thiogermanates Cs4Pb4Ge5S16, K2PbGe2S6,
 and K4Sn3Ge3S14
;
_journal_issue 12
_journal_name_full 'Inorganic Chemistry'
_journal_page_first 4151
_journal_page_last 4153
_journal_paper_doi 10.1021/ic050087v
_journal_volume 44
_journal_year 2005
_chemical_formula_sum 'Ge2 K2 Pb S6'
_chemical_formula_weight 622.93
_chemical_name_common K2PbGe2S6
_chemical_name_systematic
; 
 ? 
;
_space_group_IT_number 15
_symmetry_space_group_name_Hall '-C 2yc'
_symmetry_space_group_name_H-M 'C 1 2/c 1'
_atom_sites_solution_hydrogens geom
_atom_sites_solution_primary direct
_atom_sites_solution_secondary difmap
_audit_creation_method SHELXL-97
_cell_angle_alpha 90.00
_cell_angle_beta 90.563(4)
_cell_angle_gamma 90.00
_cell_formula_units_Z 4
_cell_length_a 9.268(2)
_cell_length_b 14.338(3)
_cell_length_c 8.919(2)
_cell_measurement_temperature 293(2)
_cell_volume 1185.1(4)
_computing_structure_refinement 'SHELXL-97 (Sheldrick, 1997)'
_computing_structure_solution 'SHELXS-97 (Sheldrick, 1990)'
_diffrn_ambient_temperature 293(2)
_diffrn_measured_fraction_theta_full 0.952
_diffrn_measured_fraction_theta_max 0.952
_diffrn_radiation_monochromator graphite
_diffrn_radiation_source 'fine-focus sealed tube'
_diffrn_radiation_type MoK\a
_diffrn_radiation_wavelength 0.71073
_diffrn_reflns_av_R_equivalents 0.0330
_diffrn_reflns_av_sigmaI/netI 0.0222
_diffrn_reflns_limit_h_max 12
_diffrn_reflns_limit_h_min -12
_diffrn_reflns_limit_k_max 18
_diffrn_reflns_limit_k_min -19
_diffrn_reflns_limit_l_max 11
_diffrn_reflns_limit_l_min -11
_diffrn_reflns_number 6842
_diffrn_reflns_theta_full 28.30
_diffrn_reflns_theta_max 28.30
_diffrn_reflns_theta_min 2.62
_exptl_absorpt_coefficient_mu 20.909
_exptl_crystal_density_diffrn 3.491
_exptl_crystal_density_method 'not measured'
_exptl_crystal_F_000 1120
_refine_diff_density_max 1.006
_refine_diff_density_min -0.645
_refine_diff_density_rms 0.131
_refine_ls_extinction_coef 0.00157(8)
_refine_ls_extinction_expression Fc^*^=kFc[1+0.001xFc^2^\l^3^/sin(2\q)]^-1/4^
_refine_ls_extinction_method SHELXL
_refine_ls_goodness_of_fit_ref 1.057
_refine_ls_hydrogen_treatment mixed
_refine_ls_matrix_type full
_refine_ls_number_parameters 52
_refine_ls_number_reflns 1417
_refine_ls_number_restraints 0
_refine_ls_restrained_S_all 1.057
_refine_ls_R_factor_all 0.0210
_refine_ls_R_factor_gt 0.0181
_refine_ls_shift/su_max 0.001
_refine_ls_shift/su_mean 0.000
_refine_ls_structure_factor_coef Fsqd
_refine_ls_weighting_details 'calc w=1/[\s^2^(Fo^2^)+(0.0212P)^2^+0.0000P] where P=(Fo^2^+2Fc^2^)/3'
_refine_ls_weighting_scheme calc
_refine_ls_wR_factor_gt 0.0397
_refine_ls_wR_factor_ref 0.0405
_reflns_number_gt 1313
_reflns_number_total 1417
_reflns_threshold_expression >2sigma(I)
_cod_data_source_file ic050087vsup2.cif
_cod_data_source_block 79ama
_cod_original_cell_volume 1185.2(5)
_cod_database_code 4331487

loop_
_symmetry_equiv_pos_as_xyz
'x, y, z'
'-x, y, -z+1/2'
'x+1/2, y+1/2, z'
'-x+1/2, y+1/2, -z+1/2'
'-x, -y, -z'
'x, -y, z-1/2'
'-x+1/2, -y+1/2, -z'
'x+1/2, -y+1/2, z-1/2'

loop_
_atom_site_label
_atom_site_type_symbol
_atom_site_fract_x
_atom_site_fract_y
_atom_site_fract_z
_atom_site_U_iso_or_equiv
_atom_site_adp_type
_atom_site_occupancy
_atom_site_symmetry_multiplicity
_atom_site_calc_flag
_atom_site_refinement_flags
Pb1 Pb 0.5000 0.486891(13) 0.2500 0.02391(8) Uani 1 2 d S
Ge1 Ge 0.68356(4) 0.65998(2) 0.06032(4) 0.01923(10) Uani 1 1 d .
S1 S 0.22316(11) 0.30102(7) 0.16534(10) 0.0290(2) Uani 1 1 d .
S2 S 0.45337(9) 0.63377(6) 0.04069(10) 0.02241(19) Uani 1 1 d .
S3 S 0.79949(10) 0.54661(7) 0.16470(11) 0.0271(2) Uani 1 1 d .
K1 K 1.09986(9) 0.63813(6) 0.01782(11) 0.0353(2) Uani 1 1 d .

loop_
_atom_site_aniso_label
_atom_site_aniso_U_11
_atom_site_aniso_U_22
_atom_site_aniso_U_33
_atom_site_aniso_U_23
_atom_site_aniso_U_13
_atom_site_aniso_U_12
Pb1 0.02871(12) 0.02095(12) 0.02213(12) 0.000 0.00230(7) 0.000
Ge1 0.01844(19) 0.01894(19) 0.02031(19) -0.00090(13) 0.00053(14) -0.00318(13)
S1 0.0391(5) 0.0274(5) 0.0205(4) -0.0069(4) 0.0078(4) -0.0113(4)
S2 0.0173(4) 0.0234(4) 0.0264(5) 0.0015(4) -0.0016(3) -0.0017(3)
S3 0.0224(4) 0.0280(5) 0.0310(5) 0.0007(4) -0.0005(4) 0.0055(4)
K1 0.0277(4) 0.0340(5) 0.0442(5) 0.0075(4) 0.0022(4) 0.0031(4)

loop_
_atom_type_symbol
_atom_type_description
_atom_type_scat_dispersion_real
_atom_type_scat_dispersion_imag
_atom_type_scat_source
S S 0.1246 0.1234 'International Tables Vol C Tables 4.2.6.8 and 6.1.1.4'
K K 0.2009 0.2494 'International Tables Vol C Tables 4.2.6.8 and 6.1.1.4'
Ge Ge 0.1547 1.8001 'International Tables Vol C Tables 4.2.6.8 and 6.1.1.4'
Pb Pb -3.3944 10.1111 'International Tables Vol C Tables 4.2.6.8 and 6.1.1.4'

loop_
_geom_angle_atom_site_label_1
_geom_angle_atom_site_label_2
_geom_angle_atom_site_label_3
_geom_angle
_geom_angle_site_symmetry_1
_geom_angle_site_symmetry_3
S2 Pb1 S2 84.48(4) 2_655 .
S2 Pb1 S3 79.67(3) 2_655 .
S2 Pb1 S3 75.99(3) . .
S2 Pb1 S3 75.99(3) 2_655 2_655
S2 Pb1 S3 79.67(3) . 2_655
S3 Pb1 S3 146.94(4) . 2_655
S3 Ge1 S2 112.93(4) . .
S3 Ge1 S1 114.72(4) . 3
S2 Ge1 S1 110.13(4) . 3
S3 Ge1 S1 112.12(4) . 5_665
S2 Ge1 S1 110.72(4) . 5_665
S1 Ge1 S1 94.91(3) 3 5_665
S3 Ge1 K1 59.40(3) . .
S2 Ge1 K1 162.17(3) . .
S1 Ge1 K1 87.44(3) 3 .
S1 Ge1 K1 63.05(3) 5_665 .
S3 Ge1 K1 162.37(3) . 7_665
S2 Ge1 K1 57.57(3) . 7_665
S1 Ge1 K1 61.56(3) 3 7_665
S1 Ge1 K1 85.51(3) 5_665 7_665
K1 Ge1 K1 134.182(15) . 7_665
Ge1 S1 Ge1 85.09(3) 3_445 5_665
Ge1 S1 K1 123.23(4) 3_445 6_466
Ge1 S1 K1 150.98(4) 5_665 6_466
Ge1 S1 K1 83.97(3) 3_445 5_665
Ge1 S1 K1 81.74(4) 5_665 5_665
K1 S1 K1 94.15(4) 6_466 5_665
Ge1 S2 Pb1 86.12(3) . .
Ge1 S2 K1 168.89(4) . 1_455
Pb1 S2 K1 101.54(3) . 1_455
Ge1 S2 K1 89.23(3) . 7_665
Pb1 S2 K1 147.86(4) . 7_665
K1 S2 K1 79.99(3) 1_455 7_665
Ge1 S3 Pb1 82.34(3) . .
Ge1 S3 K1 102.10(4) . 2_755
Pb1 S3 K1 98.75(3) . 2_755
Ge1 S3 K1 122.86(4) . 5_765
Pb1 S3 K1 99.48(3) . 5_765
K1 S3 K1 133.17(4) 2_755 5_765
Ge1 S3 K1 87.04(4) . .
Pb1 S3 K1 168.72(4) . .
K1 S3 K1 87.14(4) 2_755 .
K1 S3 K1 83.10(3) 5_765 .
S3 K1 S3 91.49(3) 2_755 5_765
S3 K1 S2 70.14(3) 2_755 1_655
S3 K1 S2 74.00(3) 5_765 1_655
S3 K1 S2 124.82(4) 2_755 7_665
S3 K1 S2 139.52(4) 5_765 7_665
S2 K1 S2 100.01(3) 1_655 7_665
S3 K1 S3 74.58(3) 2_755 .
S3 K1 S3 96.90(3) 5_765 .
S2 K1 S3 143.13(4) 1_655 .
S2 K1 S3 108.74(3) 7_665 .
S3 K1 S1 142.89(4) 2_755 6_665
S3 K1 S1 69.65(3) 5_765 6_665
S2 K1 S1 73.94(3) 1_655 6_665
S2 K1 S1 70.26(3) 7_665 6_665
S3 K1 S1 137.27(4) . 6_665
S3 K1 S1 137.98(3) 2_755 5_665
S3 K1 S1 102.55(4) 5_765 5_665
S2 K1 S1 151.77(4) 1_655 5_665
S2 K1 S1 63.93(3) 7_665 5_665
S3 K1 S1 64.62(3) . 5_665
S1 K1 S1 78.61(3) 6_665 5_665
S3 K1 Ge1 102.94(3) 2_755 .
S3 K1 Ge1 113.82(3) 5_765 .
S2 K1 Ge1 170.19(4) 1_655 .
S2 K1 Ge1 77.99(2) 7_665 .
S3 K1 Ge1 33.56(2) . .
S1 K1 Ge1 113.82(3) 6_665 .
S1 K1 Ge1 35.211(19) 5_665 .
S3 K1 Ge1 129.19(3) 2_755 7_665
S3 K1 Ge1 134.40(3) 5_765 7_665
S2 K1 Ge1 133.16(3) 1_655 7_665
S2 K1 Ge1 33.198(18) 7_665 7_665
S3 K1 Ge1 78.66(3) . 7_665
S1 K1 Ge1 83.14(3) 6_665 7_665
S1 K1 Ge1 34.471(18) 5_665 7_665
Ge1 K1 Ge1 45.818(15) . 7_665
S3 K1 K1 100.77(4) 2_755 7_765
S3 K1 K1 112.66(4) 5_765 7_765
S2 K1 K1 50.69(2) 1_655 7_765
S2 K1 K1 49.32(3) 7_665 7_765
S3 K1 K1 150.29(4) . 7_765
S1 K1 K1 61.42(3) 6_665 7_765
S1 K1 K1 109.46(4) 5_665 7_765
Ge1 K1 K1 126.54(4) . 7_765
Ge1 K1 K1 82.49(3) 7_665 7_765
S3 K1 K1 79.38(3) 2_755 5_765
S3 K1 K1 49.48(3) 5_765 5_765
S2 K1 K1 114.08(4) 1_655 5_765
S2 K1 K1 144.12(4) 7_665 5_765
S3 K1 K1 47.42(2) . 5_765
S1 K1 K1 107.72(4) 6_665 5_765
S1 K1 K1 80.39(3) 5_665 5_765
Ge1 K1 K1 70.22(2) . 5_765
Ge1 K1 K1 111.62(3) 7_665 5_765
K1 K1 K1 161.96(5) 7_765 5_765
S3 K1 K1 47.40(3) 2_755 2_755
S3 K1 K1 125.23(2) 5_765 2_755
S2 K1 K1 110.98(4) 1_655 2_755
S2 K1 K1 94.66(2) 7_665 2_755
S3 K1 K1 45.46(2) . 2_755
S1 K1 K1 164.88(2) 6_665 2_755
S1 K1 K1 94.07(3) 5_665 2_755
Ge1 K1 K1 59.95(2) . 2_755
Ge1 K1 K1 83.42(2) 7_665 2_755
K1 K1 K1 109.85(3) 7_765 2_755
K1 K1 K1 83.73(2) 5_765 2_755

loop_
_geom_bond_atom_site_label_1
_geom_bond_atom_site_label_2
_geom_bond_distance
_geom_bond_site_symmetry_2
Pb1 S2 2.8445(10) 2_655
Pb1 S2 2.8445(10) .
Pb1 S3 3.0096(11) .
Pb1 S3 3.0096(11) 2_655
Ge1 S3 2.1549(11) .
Ge1 S2 2.1716(10) .
Ge1 S1 2.2571(11) 3
Ge1 S1 2.2683(10) 5_665
Ge1 K1 3.8931(13) .
Ge1 K1 3.9659(11) 7_665
S1 Ge1 2.2571(11) 3_445
S1 Ge1 2.2683(10) 5_665
S1 K1 3.4672(15) 6_466
S1 K1 3.5066(15) 5_665
S2 K1 3.2813(14) 1_455
S2 K1 3.3476(15) 7_665
S3 K1 3.2494(15) 2_755
S3 K1 3.2506(14) 5_765
S3 K1 3.3555(14) .
K1 S3 3.2494(15) 2_755
K1 S3 3.2506(14) 5_765
K1 S2 3.2813(14) 1_655
K1 S2 3.3476(15) 7_665
K1 S1 3.4672(15) 6_665
K1 S1 3.5066(15) 5_665
K1 Ge1 3.9659(11) 7_665
K1 K1 4.2609(19) 7_765
K1 K1 4.382(2) 5_765
K1 K1 4.553(2) 2_755
